data_1000110
loop_
_publ_author_name
'Le Bail, A'
'Fourquet, J L'
'Bentrup, U'

_publ_section_title
;
t-AlF~3~: crystal structure determination from X-ray powder diffraction
data. A new MX~3~ corner-sharing octahedra 3D network
;
_journal_coden_ASTM JSSCBI
_journal_name_full 'Journal of Solid State Chemistry'
_journal_page_first 151
_journal_page_last 159
_journal_paper_doi 10.1016/0022-4596(92)90165-R
_journal_volume 100
_journal_year 1992
_chemical_formula_structural 'Al F3'
_chemical_formula_sum 'Al F3'
_chemical_name_systematic 'Aluminium trifluoride - t'
_space_group_IT_number 129
_symmetry_cell_setting tetragonal
_symmetry_space_group_name_Hall '-P 4a 2a'
_symmetry_space_group_name_H-M 'P 4/n m m :2'
_cell_angle_alpha 90
_cell_angle_beta 90
_cell_angle_gamma 90
_cell_formula_units_Z 16
_cell_length_a 10.1843(3)
_cell_length_b 10.1843(3)
_cell_length_c 7.1738(2)
_cell_volume 744.1
_refine_ls_R_factor_all 0.024
_cod_original_sg_symbol_H-M 'P 4/n m m Z'
_cod_database_code 1000110

loop_
_symmetry_equiv_pos_as_xyz
x,y,z
1/2-x,y,z
x,1/2-y,z
1/2-x,1/2-y,z
y,x,z
1/2-y,x,z
y,1/2-x,z
1/2-y,1/2-x,z
-x,-y,-z
1/2+x,-y,-z
-x,1/2+y,-z
1/2+x,1/2+y,-z
-y,-x,-z
1/2+y,-x,-z
-y,1/2+x,-z
1/2+y,1/2+x,-z

loop_
_atom_site_aniso_label
_atom_site_aniso_U_11
_atom_site_aniso_U_12
_atom_site_aniso_U_13
_atom_site_aniso_U_22
_atom_site_aniso_U_23
_atom_site_aniso_U_33
Al1 0.0131(9) 0.0043(15) -0.0008(8) 0.0131(9) -0.0008(8) 0.0163(15)
Al2 0.0159(10) 0. 0. 0.0184(12) 0.0029(10) 0.0178(10)
Al3 0.0137(15) 0. 0. 0.0137(15) 0. 0.0138(20)
Al4 0.0124(11) 0. 0. 0.0124(11) 0. 0.0051(17)
F1 0.0182(15) 0.002(1) -0.0001(11) 0.0174(14) 0.0044(11) 0.0154(12)
F2 0.0315(21) 0. 0. 0.0275(23) -0.0006(18) 0.0176(20)
F3 0.0205(14) -0.0006(14) 0.0027(10) 0.0205(14) 0.0027(10) 0.0143(19)
F4 0.0261(18) -0.0069(18) 0.0014(10) 0.0261(18) 0.0014(10) 0.0124(18)
F5 0.0083(30) 0. 0. 0.0184(32) 0. 0.0186(24)
F6 0.0112(23) 0. 0. 0.0112(23) 0. 0.0301(33)
F7 0.0142(23) 0. 0. 0.0142(23) 0. 0.0327(36)

loop_
_atom_site_label
_atom_site_type_symbol
_atom_site_symmetry_multiplicity
_atom_site_Wyckoff_symbol
_atom_site_fract_x
_atom_site_fract_y
_atom_site_fract_z
_atom_site_occupancy
_atom_site_attached_hydrogens
_atom_site_calc_flag
Al1 Al3+ 4 d 0. 0. 0. 1. 0 d
Al2 Al3+ 8 i 0.25 0.9135(2) 0.3287(3) 1. 0 d
Al3 Al3+ 2 c 0.25 0.25 0.4121(4) 1. 0 d
Al4 Al3+ 2 c 0.25 0.25 0.9082(4) 1. 0 d
F1 F1- 16 k 0.6216(2) 0.0524(2) 0.8390(3) 1. 0 d
F2 F1- 8 i 0.25 0.0781(3) 0.4105(4) 1. 0 d
F3 F1- 8 j 0.1215(2) 0.1215(2) 0.9089(3) 1. 0 d
F4 F1- 8 h 0.1267(2) 0.8733(2) 0.5 1. 0 d
F5 F1- 4 f 0.75 0.25 0.2442(7) 1. 0 d
F6 F1- 2 c 0.25 0.25 0.6633(7) 1. 0 d
F7 F1- 2 c 0.25 0.25 0.1606(8) 1. 0 d

loop_
_atom_type_symbol
_atom_type_oxidation_number
Al3+ 3.000
F1- -1.000
